data_2311367
loop_
_publ_author_name
'Oswald, Tim'
'Diekmann, Mira'
'Frey, Annika'
'Schmidtmann, Marc'
'Beckhaus, R\"udiger'

_publ_section_title
;
 Crystal structures of titanium-aluminium and -gallium complexes bearing
 two <i>\m<sub>2</sub></i> -CH<sub>3</sub> units.
;
_journal_coeditor_code WM5378
_journal_issue 'Pt 5'
_journal_name_full 'Acta crystallographica. Section E, Crystallographic communications'
_journal_page_first 691
_journal_page_last 693
_journal_paper_doi 10.1107/S2056989017004856
_journal_volume 73
_journal_year 2017
_chemical_formula_iupac '[Ga Ti (C H3)3 (C10 H15) (C15 H18)]'
_chemical_formula_moiety 'C28 H42 Ga Ti'
_chemical_formula_sum 'C28 H42 Ga Ti'
_chemical_formula_weight 496.23
_chemical_name_systematic
'[\m-1(\h^5^)-(Adamantan-1-yl-2\k<i>C</i>^1^)cycylopentadienyl]di-\m~2~-methyl-methyl-2\k<i>C</i>-[1(\h^5^)-pentamethylcyclopentadienyl]-galliumtitanium(III)'
_space_group_crystal_system monoclinic
_space_group_IT_number 14
_space_group_name_Hall '-P 2ybc'
_space_group_name_H-M_alt 'P 1 21/c 1'
_atom_sites_solution_hydrogens mixed
_audit_creation_method SHELXL-2014/7
_cell_angle_alpha 90
_cell_angle_beta 91.400(7)
_cell_angle_gamma 90
_cell_formula_units_Z 4
_cell_length_a 12.1445(8)
_cell_length_b 19.9196(7)
_cell_length_c 10.0350(4)
_cell_measurement_reflns_used 8000
_cell_measurement_temperature 153(2)
_cell_measurement_theta_max 28.35
_cell_measurement_theta_min 2.6
_cell_volume 2426.9(2)
_computing_cell_refinement
;
IPDS (Stoe, 1999)
;
_computing_data_collection
;
IPDS (Stoe, 1999)
;
_computing_data_reduction
;
XRED (Stoe, 1999)
;
_computing_molecular_graphics
;
DIAMOND (Brandenburg & Putz, 2006)
;
_computing_publication_material
;
publCIF (Westrip, 2010)
;
_computing_structure_refinement
;
<i>SHELXL2014/7</i> (Sheldrick, 2015)
;
_computing_structure_solution
;
SHELXS-97 (Sheldrick, 2008)
;
_diffrn_ambient_temperature 153(2)
_diffrn_measured_fraction_theta_full 0.992
_diffrn_measured_fraction_theta_max 0.973
_diffrn_measurement_device_type 'Stoe IPDS'
_diffrn_measurement_method \w-scans
_diffrn_radiation_type MoK\a
_diffrn_radiation_wavelength 0.71073
_diffrn_reflns_av_R_equivalents 0.0424
_diffrn_reflns_limit_h_max 16
_diffrn_reflns_limit_h_min -16
_diffrn_reflns_limit_k_max 26
_diffrn_reflns_limit_k_min -26
_diffrn_reflns_limit_l_max 13
_diffrn_reflns_limit_l_min -13
_diffrn_reflns_number 28356
_diffrn_reflns_theta_full 25.242
_diffrn_reflns_theta_max 28.323
_diffrn_reflns_theta_min 2.645
_exptl_absorpt_coefficient_mu 1.452
_exptl_absorpt_correction_T_max 0.7165
_exptl_absorpt_correction_T_min 0.5706
_exptl_absorpt_correction_type numerical
_exptl_absorpt_process_details
;
(<i>X-RED</i>; Stoe, 1999)
;
_exptl_crystal_colour green
_exptl_crystal_density_diffrn 1.358
_exptl_crystal_description block
_exptl_crystal_F_000 1052
_exptl_crystal_size_max 0.500
_exptl_crystal_size_mid 0.300
_exptl_crystal_size_min 0.290
_refine_diff_density_max 0.573
_refine_diff_density_min -0.317
_refine_ls_extinction_method none
_refine_ls_goodness_of_fit_ref 0.937
_refine_ls_hydrogen_treatment mixed
_refine_ls_matrix_type full
_refine_ls_number_parameters 295
_refine_ls_number_reflns 5895
_refine_ls_number_restraints 0
_refine_ls_restrained_S_all 0.937
_refine_ls_R_factor_all 0.0340
_refine_ls_R_factor_gt 0.0262
_refine_ls_shift/su_max 0.001
_refine_ls_shift/su_mean 0.000
_refine_ls_structure_factor_coef Fsqd
_refine_ls_weighting_details 'w=1/[\s^2^(Fo^2^)+(0.0450P)^2^] where P=(Fo^2^+2Fc^2^)/3'
_refine_ls_weighting_scheme calc
_refine_ls_wR_factor_gt 0.0636
_refine_ls_wR_factor_ref 0.0653
_reflns_number_gt 4830
_reflns_number_total 5895
_reflns_threshold_expression 'I > 2\s(I)'
_cod_data_source_file wm5378sup1.cif
_cod_data_source_block 2
_cod_original_sg_symbol_H-M 'P 21/c'
_cod_database_code 2311367
_shelx_space_group_comment
;
The symmetry employed for this shelxl refinement is uniquely defined
by the following loop, which should always be used as a source of
symmetry information in preference to the above space-group names.
They are only intended as comments.
;
_shelx_estimated_absorpt_t_min 0.531
_shelx_estimated_absorpt_t_max 0.678

loop_
_space_group_symop_operation_xyz
'x, y, z'
'-x, y+1/2, -z+1/2'
'-x, -y, -z'
'x, -y-1/2, z-1/2'

loop_
_atom_site_type_symbol
_atom_site_label
_atom_site_fract_x
_atom_site_fract_y
_atom_site_fract_z
_atom_site_U_iso_or_equiv
_atom_site_adp_type
_atom_site_calc_flag
_atom_site_occupancy
Ti Ti1 0.26510(2) 0.59328(2) 0.23594(3) 0.01499(6) Uani d 1
Ga Ga1 0.24185(2) 0.44945(2) 0.21612(2) 0.01868(5) Uani d 1
C C1 0.26371(12) 0.62639(7) 0.00683(16) 0.0200(3) Uani d 1
C C2 0.35740(11) 0.65699(7) 0.07047(15) 0.0187(3) Uani d 1
C C3 0.31964(12) 0.70397(7) 0.16453(16) 0.0201(3) Uani d 1
C C4 0.20233(12) 0.70289(7) 0.16042(16) 0.0218(3) Uani d 1
C C5 0.16791(12) 0.65626(8) 0.06199(16) 0.0220(3) Uani d 1
C C6 0.26467(16) 0.57887(8) -0.10972(18) 0.0306(4) Uani d 1
H H6A 0.3388 0.5603 -0.1187 0.046 Uiso calc 1
H H6B 0.2434 0.6031 -0.1914 0.046 Uiso calc 1
H H6C 0.2124 0.5423 -0.0950 0.046 Uiso calc 1
C C7 0.47592(12) 0.64853(8) 0.03272(18) 0.0263(3) Uani d 1
H H7A 0.5226 0.6463 0.1137 0.039 Uiso calc 1
H H7B 0.4984 0.6868 -0.0215 0.039 Uiso calc 1
H H7C 0.4839 0.6070 -0.0185 0.039 Uiso calc 1
C C8 0.38924(15) 0.75375(8) 0.24158(19) 0.0305(4) Uani d 1
H H8A 0.3962 0.7951 0.1894 0.046 Uiso calc 1
H H8B 0.4625 0.7346 0.2593 0.046 Uiso calc 1
H H8C 0.3544 0.7640 0.3262 0.046 Uiso calc 1
C C9 0.12758(15) 0.75012(9) 0.2327(2) 0.0341(4) Uani d 1
H H9A 0.0645 0.7251 0.2662 0.051 Uiso calc 1
H H9B 0.1014 0.7852 0.1713 0.051 Uiso calc 1
H H9C 0.1682 0.7707 0.3077 0.051 Uiso calc 1
C C10 0.05046(13) 0.64805(9) 0.0134(2) 0.0336(4) Uani d 1
H H10A 0.0258 0.6894 -0.0312 0.050 Uiso calc 1
H H10B 0.0035 0.6390 0.0894 0.050 Uiso calc 1
H H10C 0.0456 0.6105 -0.0495 0.050 Uiso calc 1
C C11 0.26365(12) 0.52545(7) 0.43654(15) 0.0169(3) Uani d 1
C C12 0.18259(13) 0.57730(8) 0.44522(16) 0.0220(3) Uani d 1
H H12 0.1053 0.5705 0.4491 0.026 Uiso calc 1
C C13 0.23655(15) 0.64068(8) 0.44711(17) 0.0276(3) Uani d 1
H H13 0.2018 0.6833 0.4528 0.033 Uiso calc 1
C C14 0.35007(15) 0.62917(8) 0.43912(17) 0.0275(3) Uani d 1
H H14 0.4059 0.6626 0.4382 0.033 Uiso calc 1
C C15 0.36680(12) 0.55911(7) 0.43266(16) 0.0211(3) Uani d 1
H H15 0.4364 0.5377 0.4266 0.025 Uiso calc 1
C C16 0.24577(11) 0.45104(7) 0.41968(15) 0.0160(3) Uani d 1
C C17 0.34130(11) 0.40929(7) 0.48259(16) 0.0199(3) Uani d 1
H H17 0.4123 0.4234 0.4427 0.024 Uiso calc 1
C C18 0.32215(14) 0.33399(8) 0.45491(19) 0.0268(3) Uani d 1
H H18A 0.3188 0.3260 0.3575 0.032 Uiso calc 1
H H18B 0.3842 0.3076 0.4934 0.032 Uiso calc 1
C C19 0.21393(15) 0.31129(8) 0.51680(19) 0.0307(4) Uani d 1
H H19 0.2013 0.2626 0.4975 0.037 Uiso calc 1
C C20 0.11816(13) 0.35279(8) 0.45715(19) 0.0279(3) Uani d 1
H H20A 0.0482 0.3385 0.4971 0.033 Uiso calc 1
H H20B 0.1122 0.3451 0.3598 0.033 Uiso calc 1
C C21 0.13800(12) 0.42791(8) 0.48504(16) 0.0211(3) Uani d 1
H H21 0.0748 0.4545 0.4470 0.025 Uiso calc 1
C C22 0.34832(13) 0.41990(8) 0.63446(17) 0.0256(3) Uani d 1
H H22A 0.4107 0.3938 0.6729 0.031 Uiso calc 1
H H22B 0.3615 0.4680 0.6543 0.031 Uiso calc 1
C C23 0.22157(16) 0.32224(9) 0.6678(2) 0.0360(4) Uani d 1
H H23A 0.2831 0.2954 0.7065 0.043 Uiso calc 1
H H23B 0.1525 0.3073 0.7089 0.043 Uiso calc 1
C C24 0.14504(14) 0.43846(9) 0.63692(18) 0.0283(3) Uani d 1
H H24A 0.1565 0.4867 0.6569 0.034 Uiso calc 1
H H24B 0.0751 0.4243 0.6771 0.034 Uiso calc 1
C C25 0.24086(14) 0.39729(9) 0.69729(18) 0.0300(4) Uani d 1
H H25 0.2455 0.4046 0.7959 0.036 Uiso calc 1
C C26 0.10953(13) 0.50957(8) 0.16647(18) 0.0233(3) Uani d 1
H H26A 0.0920(18) 0.5522(11) 0.194(2) 0.035 Uiso d 1
H H26B 0.0986(18) 0.5057(11) 0.077(3) 0.035 Uiso d 1
H H26C 0.0531(19) 0.4848(11) 0.206(2) 0.035 Uiso d 1
C C27 0.38617(12) 0.49823(8) 0.15818(17) 0.0185(3) Uani d 1
H H27A 0.4057(18) 0.5323(11) 0.169(2) 0.028 Uiso d 1
H H27B 0.3895(16) 0.4900(10) 0.076(2) 0.028 Uiso d 1
H H27C 0.4357(17) 0.4692(10) 0.206(2) 0.028 Uiso d 1
C C28 0.23418(15) 0.36701(8) 0.10482(19) 0.0298(4) Uani d 1
H H28A 0.1762 0.3374 0.1374 0.045 Uiso calc 1
H H28B 0.3051 0.3436 0.1101 0.045 Uiso calc 1
H H28C 0.2174 0.3793 0.0120 0.045 Uiso calc 1

loop_
_atom_site_aniso_label
_atom_site_aniso_U_11
_atom_site_aniso_U_22
_atom_site_aniso_U_33
_atom_site_aniso_U_12
_atom_site_aniso_U_13
_atom_site_aniso_U_23
Ti1 0.01601(11) 0.01426(11) 0.01467(14) -0.00026(8) -0.00024(9) -0.00099(9)
Ga1 0.02268(8) 0.01700(8) 0.01628(9) 0.00069(6) -0.00110(6) -0.00145(6)
C1 0.0237(7) 0.0198(7) 0.0162(8) -0.0006(5) -0.0012(6) 0.0024(5)
C2 0.0195(6) 0.0185(6) 0.0181(8) 0.0002(5) 0.0019(5) 0.0040(5)
C3 0.0240(7) 0.0166(6) 0.0196(8) -0.0012(5) 0.0001(6) 0.0022(5)
C4 0.0236(7) 0.0189(7) 0.0230(8) 0.0044(5) 0.0040(6) 0.0051(6)
C5 0.0198(7) 0.0234(7) 0.0228(9) -0.0001(5) -0.0017(6) 0.0079(6)
C6 0.0467(10) 0.0263(8) 0.0186(9) -0.0027(7) -0.0031(7) -0.0022(6)
C7 0.0210(7) 0.0296(8) 0.0285(9) 0.0032(6) 0.0057(6) 0.0071(6)
C8 0.0410(9) 0.0209(7) 0.0293(10) -0.0085(7) -0.0037(7) -0.0007(6)
C9 0.0379(9) 0.0302(8) 0.0347(11) 0.0139(7) 0.0106(8) 0.0035(7)
C10 0.0214(7) 0.0389(9) 0.0400(11) -0.0047(6) -0.0089(7) 0.0157(8)
C11 0.0198(6) 0.0186(6) 0.0124(7) -0.0002(5) -0.0010(5) -0.0001(5)
C12 0.0253(7) 0.0241(7) 0.0168(8) 0.0039(6) 0.0035(6) -0.0015(6)
C13 0.0475(10) 0.0183(7) 0.0170(8) 0.0036(6) 0.0006(7) -0.0036(6)
C14 0.0392(9) 0.0219(7) 0.0210(9) -0.0097(6) -0.0083(7) -0.0007(6)
C15 0.0225(7) 0.0226(7) 0.0180(8) -0.0048(5) -0.0057(6) 0.0017(5)
C16 0.0150(6) 0.0165(6) 0.0167(7) -0.0006(5) -0.0007(5) 0.0012(5)
C17 0.0173(6) 0.0213(7) 0.0210(8) 0.0012(5) -0.0020(5) 0.0041(6)
C18 0.0313(8) 0.0198(7) 0.0291(10) 0.0052(6) -0.0024(7) 0.0051(6)
C19 0.0353(8) 0.0215(7) 0.0351(10) -0.0060(6) -0.0029(7) 0.0089(7)
C20 0.0255(7) 0.0250(8) 0.0330(10) -0.0094(6) -0.0007(6) 0.0059(7)
C21 0.0161(6) 0.0243(7) 0.0230(9) -0.0027(5) 0.0006(6) 0.0031(6)
C22 0.0243(7) 0.0304(8) 0.0217(9) -0.0011(6) -0.0056(6) 0.0044(6)
C23 0.0385(9) 0.0350(9) 0.0345(11) -0.0036(7) -0.0007(8) 0.0180(8)
C24 0.0265(8) 0.0362(9) 0.0226(9) -0.0013(6) 0.0078(6) 0.0037(7)
C25 0.0336(8) 0.0389(9) 0.0176(9) -0.0036(7) 0.0009(7) 0.0086(7)
C26 0.0210(7) 0.0271(8) 0.0216(9) 0.0014(6) -0.0019(6) 0.0035(6)
C27 0.0180(6) 0.0173(7) 0.0205(8) -0.0001(5) 0.0062(6) 0.0016(6)
C28 0.0369(9) 0.0261(8) 0.0264(10) -0.0022(6) 0.0004(7) -0.0091(7)

loop_
_atom_type_symbol
_atom_type_description
_atom_type_scat_dispersion_real
_atom_type_scat_dispersion_imag
_atom_type_scat_source
C C 0.0033 0.0016 'International Tables Vol C Tables 4.2.6.8 and 6.1.1.4'
H H 0.0000 0.0000 'International Tables Vol C Tables 4.2.6.8 and 6.1.1.4'
Ga Ga 0.2307 1.6083 'International Tables Vol C Tables 4.2.6.8 and 6.1.1.4'
Ti Ti 0.2776 0.4457 'International Tables Vol C Tables 4.2.6.8 and 6.1.1.4'

loop_
_geom_angle_atom_site_label_1
_geom_angle_atom_site_label_2
_geom_angle_atom_site_label_3
_geom_angle
C13 Ti1 C12 35.05(6)
C13 Ti1 C14 34.51(6)
C12 Ti1 C14 57.56(6)
C13 Ti1 C2 119.63(6)
C12 Ti1 C2 154.45(5)
C14 Ti1 C2 103.62(6)
C13 Ti1 C1 139.23(5)
C12 Ti1 C1 153.58(5)
C14 Ti1 C1 137.36(5)
C2 Ti1 C1 34.74(5)
C13 Ti1 C15 57.16(6)
C12 Ti1 C15 56.89(5)
C14 Ti1 C15 34.40(5)
C2 Ti1 C15 118.75(5)
C1 Ti1 C15 149.30(5)
C13 Ti1 C3 87.04(6)
C12 Ti1 C3 120.68(5)
C14 Ti1 C3 82.14(5)
C2 Ti1 C3 34.20(5)
C1 Ti1 C3 57.23(5)
C15 Ti1 C3 111.30(5)
C13 Ti1 C11 58.12(5)
C12 Ti1 C11 34.70(5)
C14 Ti1 C11 57.75(5)
C2 Ti1 C11 152.31(5)
C1 Ti1 C11 162.12(5)
C15 Ti1 C11 34.28(5)
C3 Ti1 C11 139.68(5)
C13 Ti1 C4 82.43(6)
C12 Ti1 C4 105.13(5)
C14 Ti1 C4 97.12(6)
C2 Ti1 C4 56.96(5)
C1 Ti1 C4 57.12(5)
C15 Ti1 C4 131.51(5)
C3 Ti1 C4 34.20(5)
C11 Ti1 C4 138.74(5)
C13 Ti1 C5 111.09(6)
C12 Ti1 C5 119.80(5)
C14 Ti1 C5 130.89(6)
C2 Ti1 C5 56.98(5)
C1 Ti1 C5 34.49(5)
C15 Ti1 C5 165.29(5)
C3 Ti1 C5 56.50(5)
C11 Ti1 C5 150.48(5)
C4 Ti1 C5 33.78(5)
C13 Ti1 C27 132.61(6)
C12 Ti1 C27 115.71(5)
C14 Ti1 C27 104.27(6)
C2 Ti1 C27 84.10(5)
C1 Ti1 C27 84.29(5)
C15 Ti1 C27 75.55(6)
C3 Ti1 C27 115.18(5)
C11 Ti1 C27 81.67(5)
C4 Ti1 C27 139.16(5)
C5 Ti1 C27 116.09(6)
C13 Ti1 C26 112.11(6)
C12 Ti1 C26 80.29(6)
C14 Ti1 C26 136.13(6)
C2 Ti1 C26 120.25(5)
C1 Ti1 C26 86.05(5)
C15 Ti1 C26 113.21(5)
C3 Ti1 C26 135.06(5)
C11 Ti1 C26 81.10(5)
C4 Ti1 C26 105.80(5)
C5 Ti1 C26 78.57(5)
C27 Ti1 C26 82.04(5)
C13 Ti1 Ga1 116.37(4)
C12 Ti1 Ga1 83.39(4)
C14 Ti1 Ga1 113.47(4)
C2 Ti1 Ga1 121.73(4)
C1 Ti1 Ga1 102.07(4)
C15 Ti1 Ga1 79.79(4)
C3 Ti1 Ga1 155.90(4)
C11 Ti1 Ga1 60.08(3)
C4 Ti1 Ga1 147.35(4)
C5 Ti1 Ga1 114.70(4)
C27 Ti1 Ga1 45.00(3)
C26 Ti1 Ga1 43.62(3)
C13 Ti1 H27A 128.8(6)
C12 Ti1 H27A 122.9(6)
C14 Ti1 H27A 96.0(6)
C2 Ti1 H27A 72.6(6)
C1 Ti1 H27A 81.1(6)
C15 Ti1 H27A 73.2(6)
C3 Ti1 H27A 101.0(6)
C11 Ti1 H27A 88.2(6)
C4 Ti1 H27A 129.5(6)
C5 Ti1 H27A 115.4(6)
C27 Ti1 H27A 15.8(6)
C26 Ti1 H27A 97.3(6)
Ga1 Ti1 H27A 60.6(6)
C28 Ga1 C16 125.07(7)
C28 Ga1 C26 108.64(7)
C16 Ga1 C26 103.44(6)
C28 Ga1 C27 104.77(7)
C16 Ga1 C27 105.71(6)
C26 Ga1 C27 108.45(6)
C28 Ga1 Ti1 149.61(6)
C16 Ga1 Ti1 85.17(4)
C26 Ga1 Ti1 60.85(5)
C27 Ga1 Ti1 58.56(4)
C2 C1 C5 107.23(13)
C2 C1 C6 126.51(14)
C5 C1 C6 125.75(14)
C2 C1 Ti1 72.59(9)
C5 C1 Ti1 74.30(9)
C6 C1 Ti1 125.01(10)
C3 C2 C1 108.26(13)
C3 C2 C7 124.70(14)
C1 C2 C7 126.55(14)
C3 C2 Ti1 73.88(9)
C1 C2 Ti1 72.67(8)
C7 C2 Ti1 125.61(10)
C2 C3 C4 108.13(13)
C2 C3 C8 126.31(14)
C4 C3 C8 125.02(15)
C2 C3 Ti1 71.92(8)
C4 C3 Ti1 73.36(8)
C8 C3 Ti1 127.13(11)
C5 C4 C3 108.00(13)
C5 C4 C9 125.20(14)
C3 C4 C9 126.22(15)
C5 C4 Ti1 73.26(8)
C3 C4 Ti1 72.44(8)
C9 C4 Ti1 126.85(11)
C4 C5 C1 108.35(13)
C4 C5 C10 124.06(15)
C1 C5 C10 127.09(16)
C4 C5 Ti1 72.96(9)
C1 C5 Ti1 71.22(8)
C10 C5 Ti1 128.02(11)
C1 C6 H6A 109.5
C1 C6 H6B 109.5
H6A C6 H6B 109.5
C1 C6 H6C 109.5
H6A C6 H6C 109.5
H6B C6 H6C 109.5
C2 C7 H7A 109.5
C2 C7 H7B 109.5
H7A C7 H7B 109.5
C2 C7 H7C 109.5
H7A C7 H7C 109.5
H7B C7 H7C 109.5
C3 C8 H8A 109.5
C3 C8 H8B 109.5
H8A C8 H8B 109.5
C3 C8 H8C 109.5
H8A C8 H8C 109.5
H8B C8 H8C 109.5
C4 C9 H9A 109.5
C4 C9 H9B 109.5
H9A C9 H9B 109.5
C4 C9 H9C 109.5
H9A C9 H9C 109.5
H9B C9 H9C 109.5
C5 C10 H10A 109.5
C5 C10 H10B 109.5
H10A C10 H10B 109.5
C5 C10 H10C 109.5
H10A C10 H10C 109.5
H10B C10 H10C 109.5
C15 C11 C12 105.61(13)
C15 C11 C16 125.82(13)
C12 C11 C16 128.26(13)
C15 C11 Ti1 71.96(9)
C12 C11 Ti1 70.57(9)
C16 C11 Ti1 117.31(10)
C13 C12 C11 108.91(14)
C13 C12 Ti1 71.82(9)
C11 C12 Ti1 74.73(9)
C13 C12 H12 125.5
C11 C12 H12 125.5
Ti1 C12 H12 119.7
C14 C13 C12 107.91(14)
C14 C13 Ti1 73.51(10)
C12 C13 Ti1 73.13(9)
C14 C13 H13 126.0
C12 C13 H13 126.0
Ti1 C13 H13 119.2
C13 C14 C15 107.89(14)
C13 C14 Ti1 71.99(9)
C15 C14 Ti1 73.91(9)
C13 C14 H14 126.1
C15 C14 H14 126.1
Ti1 C14 H14 119.9
C14 C15 C11 109.69(14)
C14 C15 Ti1 71.69(9)
C11 C15 Ti1 73.77(8)
C14 C15 H15 125.2
C11 C15 H15 125.2
Ti1 C15 H15 121.0
C11 C16 C21 111.47(12)
C11 C16 C17 112.20(11)
C21 C16 C17 107.46(12)
C11 C16 Ga1 97.31(9)
C21 C16 Ga1 114.82(10)
C17 C16 Ga1 113.46(10)
C22 C17 C18 108.45(13)
C22 C17 C16 110.65(12)
C18 C17 C16 109.91(12)
C22 C17 H17 109.3
C18 C17 H17 109.3
C16 C17 H17 109.3
C19 C18 C17 109.91(14)
C19 C18 H18A 109.7
C17 C18 H18A 109.7
C19 C18 H18B 109.7
C17 C18 H18B 109.7
H18A C18 H18B 108.2
C23 C19 C18 109.06(15)
C23 C19 C20 109.62(16)
C18 C19 C20 109.35(13)
C23 C19 H19 109.6
C18 C19 H19 109.6
C20 C19 H19 109.6
C19 C20 C21 109.78(13)
C19 C20 H20A 109.7
C21 C20 H20A 109.7
C19 C20 H20B 109.7
C21 C20 H20B 109.7
H20A C20 H20B 108.2
C24 C21 C20 108.49(13)
C24 C21 C16 110.60(12)
C20 C21 C16 110.01(13)
C24 C21 H21 109.2
C20 C21 H21 109.2
C16 C21 H21 109.2
C25 C22 C17 109.89(13)
C25 C22 H22A 109.7
C17 C22 H22A 109.7
C25 C22 H22B 109.7
C17 C22 H22B 109.7
H22A C22 H22B 108.2
C19 C23 C25 109.49(14)
C19 C23 H23A 109.8
C25 C23 H23A 109.8
C19 C23 H23B 109.8
C25 C23 H23B 109.8
H23A C23 H23B 108.2
C25 C24 C21 109.93(14)
C25 C24 H24A 109.7
C21 C24 H24A 109.7
C25 C24 H24B 109.7
C21 C24 H24B 109.7
H24A C24 H24B 108.2
C22 C25 C24 109.01(13)
C22 C25 C23 109.48(15)
C24 C25 C23 109.39(15)
C22 C25 H25 109.6
C24 C25 H25 109.6
C23 C25 H25 109.6
Ga1 C26 Ti1 75.53(5)
Ga1 C26 H26A 130.7(14)
Ti1 C26 H26A 60.0(14)
Ga1 C26 H26B 106.6(14)
Ti1 C26 H26B 114.1(14)
H26A C26 H26B 110(2)
Ga1 C26 H26C 99.6(13)
Ti1 C26 H26C 139.3(14)
H26A C26 H26C 100.7(19)
H26B C26 H26C 106.1(19)
Ga1 C27 Ti1 76.45(5)
Ga1 C27 H27A 131.8(17)
Ti1 C27 H27A 56.5(17)
Ga1 C27 H27B 103.9(14)
Ti1 C27 H27B 119.3(14)
H27A C27 H27B 107(2)
Ga1 C27 H27C 95.7(12)
Ti1 C27 H27C 131.1(13)
H27A C27 H27C 107(2)
H27B C27 H27C 109.4(18)
Ga1 C28 H28A 109.5
Ga1 C28 H28B 109.5
H28A C28 H28B 109.5
Ga1 C28 H28C 109.5
H28A C28 H28C 109.5
H28B C28 H28C 109.5

loop_
_geom_bond_atom_site_label_1
_geom_bond_atom_site_label_2
_geom_bond_distance
Ti1 C13 2.3533(17)
Ti1 C12 2.3704(16)
Ti1 C14 2.3728(16)
Ti1 C2 2.3906(15)
Ti1 C1 2.3916(16)
Ti1 C15 2.4013(15)
Ti1 C3 2.4160(14)
Ti1 C11 2.4248(15)
Ti1 C4 2.4279(14)
Ti1 C5 2.4318(15)
Ti1 C27 2.5322(16)
Ti1 C26 2.6023(17)
Ti1 Ga1 2.8852(3)
Ti1 H27A 2.22(2)
Ga1 C28 1.9869(16)
Ga1 C16 2.0423(15)
Ga1 C26 2.0556(15)
Ga1 C27 2.0985(15)
C1 C2 1.428(2)
C1 C5 1.430(2)
C1 C6 1.505(2)
C2 C3 1.414(2)
C2 C7 1.507(2)
C3 C4 1.424(2)
C3 C8 1.504(2)
C4 C5 1.412(2)
C4 C9 1.506(2)
C5 C10 1.505(2)
C6 H6A 0.9800
C6 H6B 0.9800
C6 H6C 0.9800
C7 H7A 0.9800
C7 H7B 0.9800
C7 H7C 0.9800
C8 H8A 0.9800
C8 H8B 0.9800
C8 H8C 0.9800
C9 H9A 0.9800
C9 H9B 0.9800
C9 H9C 0.9800
C10 H10A 0.9800
C10 H10B 0.9800
C10 H10C 0.9800
C11 C15 1.422(2)
C11 C12 1.431(2)
C11 C16 1.5069(19)
C12 C13 1.422(2)
C12 H12 0.9500
C13 C14 1.402(3)
C13 H13 0.9500
C14 C15 1.412(2)
C14 H14 0.9500
C15 H15 0.9500
C16 C21 1.5483(19)
C16 C17 1.5493(19)
C17 C22 1.539(2)
C17 C18 1.542(2)
C17 H17 1.0000
C18 C19 1.535(2)
C18 H18A 0.9900
C18 H18B 0.9900
C19 C23 1.531(3)
C19 C20 1.536(2)
C19 H19 1.0000
C20 C21 1.540(2)
C20 H20A 0.9900
C20 H20B 0.9900
C21 C24 1.539(2)
C21 H21 1.0000
C22 C25 1.531(2)
C22 H22A 0.9900
C22 H22B 0.9900
C23 C25 1.541(3)
C23 H23A 0.9900
C23 H23B 0.9900
C24 C25 1.536(2)
C24 H24A 0.9900
C24 H24B 0.9900
C25 H25 1.0000
C26 H26A 0.92(2)
C26 H26B 0.90(2)
C26 H26C 0.94(2)
C27 H27A 0.73(2)
C27 H27B 0.84(2)
C27 H27C 0.96(2)
C28 H28A 0.9800
C28 H28B 0.9800
C28 H28C 0.9800

loop_
_geom_torsion_atom_site_label_1
_geom_torsion_atom_site_label_2
_geom_torsion_atom_site_label_3
_geom_torsion_atom_site_label_4
_geom_torsion
C5 C1 C2 C3 0.94(16)
C6 C1 C2 C3 173.10(15)
Ti1 C1 C2 C3 -65.84(10)
C5 C1 C2 C7 -171.35(14)
C6 C1 C2 C7 0.8(2)
Ti1 C1 C2 C7 121.87(15)
C5 C1 C2 Ti1 66.78(10)
C6 C1 C2 Ti1 -121.06(15)
C1 C2 C3 C4 0.13(17)
C7 C2 C3 C4 172.59(14)
Ti1 C2 C3 C4 -64.91(10)
C1 C2 C3 C8 -171.72(15)
C7 C2 C3 C8 0.7(2)
Ti1 C2 C3 C8 123.24(16)
C1 C2 C3 Ti1 65.04(10)
C7 C2 C3 Ti1 -122.49(15)
C2 C3 C4 C5 -1.17(17)
C8 C3 C4 C5 170.82(15)
Ti1 C3 C4 C5 -65.14(10)
C2 C3 C4 C9 -172.80(15)
C8 C3 C4 C9 -0.8(3)
Ti1 C3 C4 C9 123.23(16)
C2 C3 C4 Ti1 63.97(10)
C8 C3 C4 Ti1 -124.05(16)
C3 C4 C5 C1 1.75(17)
C9 C4 C5 C1 173.49(15)
Ti1 C4 C5 C1 -62.84(10)
C3 C4 C5 C10 -170.61(14)
C9 C4 C5 C10 1.1(2)
Ti1 C4 C5 C10 124.79(15)
C3 C4 C5 Ti1 64.60(10)
C9 C4 C5 Ti1 -123.66(16)
C2 C1 C5 C4 -1.67(17)
C6 C1 C5 C4 -173.90(15)
Ti1 C1 C5 C4 63.97(11)
C2 C1 C5 C10 170.41(15)
C6 C1 C5 C10 -1.8(3)
Ti1 C1 C5 C10 -123.96(15)
C2 C1 C5 Ti1 -65.64(10)
C6 C1 C5 Ti1 122.13(15)
C15 C11 C12 C13 -0.26(18)
C16 C11 C12 C13 -174.15(15)
Ti1 C11 C12 C13 -64.19(12)
C15 C11 C12 Ti1 63.92(11)
C16 C11 C12 Ti1 -109.97(15)
C11 C12 C13 C14 0.26(19)
Ti1 C12 C13 C14 -65.81(12)
C11 C12 C13 Ti1 66.08(11)
C12 C13 C14 C15 -0.16(19)
Ti1 C13 C14 C15 -65.72(12)
C12 C13 C14 Ti1 65.56(12)
C13 C14 C15 C11 -0.01(19)
Ti1 C14 C15 C11 -64.46(11)
C13 C14 C15 Ti1 64.45(12)
C12 C11 C15 C14 0.17(18)
C16 C11 C15 C14 174.25(14)
Ti1 C11 C15 C14 63.15(12)
C12 C11 C15 Ti1 -62.98(11)
C16 C11 C15 Ti1 111.10(15)
C15 C11 C16 C21 156.47(15)
C12 C11 C16 C21 -30.8(2)
Ti1 C11 C16 C21 -116.80(11)
C15 C11 C16 C17 35.9(2)
C12 C11 C16 C17 -151.37(15)
Ti1 C11 C16 C17 122.62(11)
C15 C11 C16 Ga1 -83.18(15)
C12 C11 C16 Ga1 89.56(16)
Ti1 C11 C16 Ga1 3.55(10)
C11 C16 C17 C22 63.70(16)
C21 C16 C17 C22 -59.17(15)
Ga1 C16 C17 C22 172.79(9)
C11 C16 C17 C18 -176.55(13)
C21 C16 C17 C18 60.58(16)
Ga1 C16 C17 C18 -67.47(14)
C22 C17 C18 C19 60.40(16)
C16 C17 C18 C19 -60.68(17)
C17 C18 C19 C23 -60.83(17)
C17 C18 C19 C20 59.03(19)
C23 C19 C20 C21 60.45(18)
C18 C19 C20 C21 -59.06(19)
C19 C20 C21 C24 -60.25(17)
C19 C20 C21 C16 60.87(18)
C11 C16 C21 C24 -64.24(16)
C17 C16 C21 C24 59.08(16)
Ga1 C16 C21 C24 -173.66(10)
C11 C16 C21 C20 175.92(12)
C17 C16 C21 C20 -60.76(16)
Ga1 C16 C21 C20 66.50(14)
C18 C17 C22 C25 -59.99(16)
C16 C17 C22 C25 60.63(16)
C18 C19 C23 C25 60.07(18)
C20 C19 C23 C25 -59.62(18)
C20 C21 C24 C25 60.31(16)
C16 C21 C24 C25 -60.43(17)
C17 C22 C25 C24 -59.51(18)
C17 C22 C25 C23 60.12(17)
C21 C24 C25 C22 59.47(18)
C21 C24 C25 C23 -60.21(18)
C19 C23 C25 C22 -59.94(18)
C19 C23 C25 C24 59.45(19)
